data_7225688
loop_
_publ_author_name
'Sovago, Ioana'
'Thomas, Lynne H.'
'Adam, Martin S.'
'Capelli, Silvia C.'
'Wilson, Chick C.'
'Farrugia, Louis J.'

_publ_section_title
;
 High resolution X-ray and neutron diffraction studies on molecular
 complexes of chloranilic acid and lutidines
;
_journal_issue 30
_journal_name_full CrystEngComm
_journal_page_first 5697
_journal_paper_doi 10.1039/C6CE01065B
_journal_volume 18
_journal_year 2016
_chemical_compound_source commercial
_chemical_formula_moiety
;
C6 Cl2 O4, 2(C7 H10 N)  
;
_chemical_formula_sum 'C20 H20 Cl2 N2 O4'
_chemical_formula_weight 423.38
_chemical_name_systematic
;
 ?
;
_space_group_crystal_system monoclinic
_space_group_IT_number 14
_space_group_name_Hall '-P 2yn'
_space_group_name_H-M_alt 'P 1 21/n 1'
_symmetry_space_group_name_Hall '-P 2yn'
_symmetry_space_group_name_H-M 'P 1 21/n 1'
_atom_sites_solution_hydrogens geom
_atom_sites_solution_primary direct
_atom_sites_solution_secondary difmap
_audit_update_record
;
2016-05-04 deposited with the CCDC.
2016-06-13 downloaded from the CCDC.
;
_cell_angle_alpha 90
_cell_angle_beta 90.3030(10)
_cell_angle_gamma 90
_cell_formula_units_Z 2
_cell_length_a 7.0429(2)
_cell_length_b 9.3113(2)
_cell_length_c 14.6210(3)
_cell_measurement_reflns_used 11674
_cell_measurement_temperature 100(2)
_cell_measurement_theta_max 53.87
_cell_measurement_theta_min 1
_cell_measurement_wavelength 0.71073
_cell_volume 958.81(4)
_computing_cell_refinement 'HKL Scalepack (Otwinowski & Minor 1997)'
_computing_data_collection 'Collect (Bruker AXS BV, 1997-2004)'
_computing_data_reduction 'HKL Denzo and Scalepack (Otwinowski & Minor 1997)'
_computing_molecular_graphics 'Ortep-3 for Windows (Farrugia, 1997)'
_computing_publication_material 'WinGX publication routines (Farrugia, 1999)'
_computing_structure_refinement 'SHELXL-97 (Sheldrick, 2008)'
_computing_structure_solution 'SHELXS-97 (Sheldrick, 2008)'
_diffrn_ambient_temperature 100(2)
_diffrn_detector 'CCD plate'
_diffrn_detector_area_resol_mean 9
_diffrn_measured_fraction_theta_full 0.991
_diffrn_measured_fraction_theta_max 0.991
_diffrn_measurement_device '95mm CCD camera on \k-goniostat'
_diffrn_measurement_device_type KappaCCD
_diffrn_measurement_method 'CCD rotation images, thick slices'
_diffrn_orient_matrix_type 'by Bruker AXS Collect from scalepack cell'
_diffrn_orient_matrix_UB_11 -0.0947379
_diffrn_orient_matrix_UB_12 -0.689960E-1
_diffrn_orient_matrix_UB_13 0.255391E-1
_diffrn_orient_matrix_UB_21 -0.703941E-1
_diffrn_orient_matrix_UB_22 0.5748E-3
_diffrn_orient_matrix_UB_23 -0.595761E-1
_diffrn_orient_matrix_UB_31 0.789320E-1
_diffrn_orient_matrix_UB_32 -0.822995E-1
_diffrn_orient_matrix_UB_33 -0.218269E-1
_diffrn_radiation_monochromator graphite
_diffrn_radiation_probe x-ray
_diffrn_radiation_type MoK\a
_diffrn_radiation_wavelength 0.71073
_diffrn_reflns_av_R_equivalents 0.0245
_diffrn_reflns_av_unetI/netI 0.0254
_diffrn_reflns_limit_h_max 15
_diffrn_reflns_limit_h_min -15
_diffrn_reflns_limit_k_max 20
_diffrn_reflns_limit_k_min -20
_diffrn_reflns_limit_l_max 33
_diffrn_reflns_limit_l_min -33
_diffrn_reflns_number 35670
_diffrn_reflns_reduction_process
;
 Scaled and merged with Sortav
 R.H. Blessing, (1987) Cryst. Rev. 1, 3-58
 R.H. Blessing, (1989) J. Appl. Cryst. 22, 396-397
;
_diffrn_reflns_theta_full 53.87
_diffrn_reflns_theta_max 53.87
_diffrn_reflns_theta_min 2.59
_exptl_absorpt_coefficient_mu 0.369
_exptl_absorpt_correction_T_max 0.7502
_exptl_absorpt_correction_T_min 0.5265
_exptl_absorpt_correction_type multi-scan
_exptl_absorpt_process_details 'SADABS, Bruker(2001)'
_exptl_crystal_colour red
_exptl_crystal_density_diffrn 1.466
_exptl_crystal_density_method 'not measured'
_exptl_crystal_description prism
_exptl_crystal_F_000 440
_exptl_crystal_size_max 0.36
_exptl_crystal_size_mid 0.26
_exptl_crystal_size_min 0.18
_refine_diff_density_max 0.739
_refine_diff_density_min -0.874
_refine_diff_density_rms 0.062
_refine_ls_extinction_method none
_refine_ls_goodness_of_fit_ref 1.07
_refine_ls_hydrogen_treatment mixed
_refine_ls_matrix_type full
_refine_ls_number_parameters 167
_refine_ls_number_reflns 11674
_refine_ls_number_restraints 0
_refine_ls_restrained_S_all 1.07
_refine_ls_R_factor_all 0.0396
_refine_ls_R_factor_gt 0.0333
_refine_ls_shift/su_max 0.004
_refine_ls_shift/su_mean 0
_refine_ls_structure_factor_coef Fsqd
_refine_ls_weighting_details 'calc w=1/[\s^2^(Fo^2^)+(0.0567P)^2^+0.0637P] where P=(Fo^2^+2Fc^2^)/3'
_refine_ls_weighting_scheme calc
_refine_ls_wR_factor_gt 0.1027
_refine_ls_wR_factor_ref 0.1065
_reflns_number_gt 9999
_reflns_number_total 11674
_reflns_threshold_expression >2\s(I)
_cod_data_source_file c6ce01065b3.cif
_cod_data_source_block 2_(3,4)_shelx
_cod_depositor_comments 'Adding full bibliography for 7225667--7225698.cif.'
_cod_database_code 7225688

loop_
_symmetry_equiv_pos_as_xyz
'x, y, z'
'-x+1/2, y+1/2, -z+1/2'
'-x, -y, -z'
'x-1/2, -y-1/2, z-1/2'

loop_
_atom_site_label
_atom_site_type_symbol
_atom_site_fract_x
_atom_site_fract_y
_atom_site_fract_z
_atom_site_U_iso_or_equiv
_atom_site_adp_type
_atom_site_occupancy
_atom_site_symmetry_multiplicity
_atom_site_calc_flag
Cl1 Cl 0.546363(14) 0.265138(11) 0.344060(7) 0.02126(2) Uani 1 1 d
O3 O 0.76811(4) 0.70635(3) 0.52049(2) 0.01957(4) Uani 1 1 d
O2 O 0.80876(4) 0.50837(4) 0.39103(2) 0.02042(5) Uani 1 1 d
N125 N 1.09104(5) 0.71043(6) 0.41636(3) 0.02934(9) Uani 1 1 d
C121 C 1.31979(6) 0.89354(5) 0.42535(3) 0.02063(6) Uani 1 1 d
C122 C 1.42584(4) 0.82777(4) 0.35622(2) 0.01495(4) Uani 1 1 d
C123 C 1.35435(5) 0.70233(4) 0.31488(3) 0.01861(5) Uani 1 1 d
C124 C 1.18525(6) 0.64651(6) 0.34800(4) 0.02676(8) Uani 1 1 d
C126 C 1.15300(6) 0.83204(6) 0.45515(3) 0.02723(9) Uani 1 1 d
C22 C 1.61415(5) 0.88750(4) 0.32784(3) 0.01974(5) Uani 1 1 d
C23 C 1.45375(9) 0.63032(6) 0.23722(4) 0.02899(9) Uani 1 1 d
C111 C 0.52142(4) 0.39331(3) 0.42955(2) 0.01402(4) Uani 1 1 d
C113 C 0.64002(4) 0.61374(3) 0.51459(2) 0.01357(4) Uani 1 1 d
C112 C 0.66330(4) 0.49867(3) 0.43918(2) 0.01377(4) Uani 1 1 d
H121 H 1.3552(14) 0.9810(12) 0.4532(7) 0.032(2) Uiso 1 1 d
H124 H 1.1317(16) 0.5556(13) 0.3233(8) 0.038(3) Uiso 1 1 d
H125 H 0.975(2) 0.6681(19) 0.4308(12) 0.076(5) Uiso 1 1 d
H126 H 1.0701(15) 0.8696(12) 0.5017(8) 0.032(2) Uiso 1 1 d
H21A H 1.391(2) 0.5342(16) 0.2191(11) 0.059(4) Uiso 1 1 d
H21B H 1.5873(19) 0.6093(13) 0.2513(9) 0.045(3) Uiso 1 1 d
H21C H 1.4501(19) 0.6932(15) 0.1835(9) 0.049(3) Uiso 1 1 d
H22A H 1.7171(14) 0.8191(11) 0.3411(7) 0.026(2) Uiso 1 1 d
H22B H 1.6186(16) 0.9032(11) 0.2628(8) 0.035(3) Uiso 1 1 d
H22C H 1.6452(16) 0.9708(12) 0.3626(8) 0.036(3) Uiso 1 1 d

loop_
_atom_site_aniso_label
_atom_site_aniso_U_11
_atom_site_aniso_U_22
_atom_site_aniso_U_33
_atom_site_aniso_U_23
_atom_site_aniso_U_13
_atom_site_aniso_U_12
Cl1 0.02172(4) 0.02107(4) 0.02106(4) -0.00853(2) 0.00775(3) -0.00534(2)
O3 0.01657(8) 0.02134(10) 0.02086(9) -0.00509(8) 0.00544(7) -0.00760(7)
O2 0.01535(8) 0.02589(11) 0.02010(9) -0.00638(8) 0.00799(7) -0.00610(8)
N125 0.01189(9) 0.0401(2) 0.03605(19) 0.02146(17) -0.00061(10) -0.00460(11)
C121 0.01821(11) 0.02407(14) 0.01965(12) 0.00214(10) 0.00575(9) 0.00214(10)
C122 0.01282(8) 0.01649(9) 0.01556(9) 0.00330(7) 0.00187(7) -0.00076(7)
C123 0.01721(11) 0.01933(11) 0.01924(11) 0.00291(9) -0.00393(9) -0.00275(9)
C124 0.01893(13) 0.02797(17) 0.03327(19) 0.01083(15) -0.00933(13) -0.00978(12)
C126 0.01676(12) 0.0391(2) 0.02592(16) 0.01259(16) 0.00834(11) 0.00574(13)
C22 0.01597(10) 0.02035(12) 0.02295(13) 0.00347(10) 0.00514(9) -0.00334(9)
C23 0.0375(2) 0.02685(18) 0.02254(15) -0.00595(14) -0.00458(15) 0.00232(17)
C111 0.01322(8) 0.01473(9) 0.01415(8) -0.00183(7) 0.00321(6) -0.00163(6)
C113 0.01202(8) 0.01512(9) 0.01358(8) -0.00041(7) 0.00212(6) -0.00200(6)
C112 0.01161(8) 0.01607(9) 0.01365(8) -0.00089(7) 0.00259(6) -0.00164(6)

loop_
_atom_type_symbol
_atom_type_description
_atom_type_scat_dispersion_real
_atom_type_scat_dispersion_imag
_atom_type_scat_source
C C 0.0033 0.0016 'International Tables Vol C Tables 4.2.6.8 and 6.1.1.4'
H H 0 0 'International Tables Vol C Tables 4.2.6.8 and 6.1.1.4'
N N 0.0061 0.0033 'International Tables Vol C Tables 4.2.6.8 and 6.1.1.4'
O O 0.0106 0.006 'International Tables Vol C Tables 4.2.6.8 and 6.1.1.4'
Cl Cl 0.1484 0.1585 'International Tables Vol C Tables 4.2.6.8 and 6.1.1.4'

loop_
_geom_angle_atom_site_label_1
_geom_angle_atom_site_label_2
_geom_angle_atom_site_label_3
_geom_angle
_geom_angle_site_symmetry_1
_geom_angle_site_symmetry_3
C126 N125 C124 121.97(3) . .
C126 N125 H125 123.1(11) . .
C124 N125 H125 114.7(11) . .
C126 C121 C122 120.30(4) . .
C126 C121 H121 116.5(6) . .
C122 C121 H121 123.2(6) . .
C121 C122 C123 118.80(3) . .
C121 C122 C22 120.90(3) . .
C123 C122 C22 120.29(3) . .
C124 C123 C122 117.81(4) . .
C124 C123 C23 120.17(4) . .
C122 C123 C23 122.03(4) . .
N125 C124 C123 121.47(4) . .
N125 C124 H124 117.4(7) . .
C123 C124 H124 121.1(7) . .
N125 C126 C121 119.58(4) . .
N125 C126 H126 114.1(7) . .
C121 C126 H126 126.3(7) . .
C122 C22 H22A 110.9(6) . .
C122 C22 H22B 111.3(7) . .
H22A C22 H22B 105.4(9) . .
C122 C22 H22C 110.8(7) . .
H22A C22 H22C 104.8(9) . .
H22B C22 H22C 113.3(9) . .
C123 C23 H21A 112.6(9) . .
C123 C23 H21B 112.5(8) . .
H21A C23 H21B 106.7(11) . .
C123 C23 H21C 109.3(8) . .
H21A C23 H21C 107.7(12) . .
H21B C23 H21C 107.9(10) . .
C113 C111 C112 123.43(3) 3_666 .
C113 C111 Cl1 118.11(2) 3_666 .
C112 C111 Cl1 118.45(2) . .
O3 C113 C111 125.30(3) . 3_666
O3 C113 C112 116.59(3) . .
C111 C113 C112 118.11(2) 3_666 .
O2 C112 C111 125.32(3) . .
O2 C112 C113 116.22(3) . .
C111 C112 C113 118.46(2) . .

loop_
_geom_bond_atom_site_label_1
_geom_bond_atom_site_label_2
_geom_bond_distance
_geom_bond_site_symmetry_2
Cl1 C111 1.7378(3) .
O3 C113 1.2506(4) .
O2 C112 1.2494(4) .
N125 C126 1.3385(9) .
N125 C124 1.3418(9) .
N125 H125 0.932(17) .
C121 C126 1.3795(6) .
C121 C122 1.4010(5) .
C121 H121 0.944(11) .
C122 C123 1.4071(5) .
C122 C22 1.4987(4) .
C123 C124 1.3889(6) .
C123 C23 1.4959(7) .
C124 H124 0.994(12) .
C126 H126 0.965(11) .
C22 H22A 0.984(10) .
C22 H22B 0.963(12) .
C22 H22C 0.952(12) .
C23 H21A 1.031(15) .
C23 H21B 0.981(13) .
C23 H21C 0.980(14) .
C111 C113 1.4050(4) 3_666
C111 C112 1.4068(4) .
C113 C111 1.4050(4) 3_666
C113 C112 1.5468(4) .

loop_
_geom_torsion_atom_site_label_1
_geom_torsion_atom_site_label_2
_geom_torsion_atom_site_label_3
_geom_torsion_atom_site_label_4
_geom_torsion
_geom_torsion_site_symmetry_1
C126 C121 C122 C123 3.13(6) .
C126 C121 C122 C22 -175.56(4) .
C121 C122 C123 C124 -2.85(5) .
C22 C122 C123 C124 175.84(3) .
C121 C122 C123 C23 176.61(4) .
C22 C122 C123 C23 -4.69(5) .
C126 N125 C124 C123 1.09(7) .
C122 C123 C124 N125 0.82(6) .
C23 C123 C124 N125 -178.66(4) .
C124 N125 C126 C121 -0.86(7) .
C122 C121 C126 N125 -1.28(6) .
C113 C111 C112 O2 179.90(3) 3_666
Cl1 C111 C112 O2 -0.21(5) .
C113 C111 C112 C113 -0.55(5) 3_666
Cl1 C111 C112 C113 179.34(2) .
O3 C113 C112 O2 0.24(5) .
C111 C113 C112 O2 -179.89(3) 3_666
O3 C113 C112 C111 -179.35(3) .
C111 C113 C112 C111 0.52(5) 3_666
